data_7120579
loop_
_publ_author_name
'Zhang, Shumin'
'Yang, Qin'
'Guo, Lin'
'Zhang, Ying'
'Feng, Lingling'
'Zhou, Ling'
'Yang, Shengxiang'
'Yao, Qingshou'
'Pescitelli, Gennaro'
'Zeping, Xie'

_publ_section_title
;
 Isolation, Structure Elucidation and Racemization of (+)- and
 (&#x2212;)-Pratensilins A--C, Unprecedented Spiro Indolinone-naphthofuran
 Alkaloids from a Marine Streptomyces sp.
;
_journal_name_full 'Chem. Commun.'
_journal_paper_doi 10.1039/C7CC04983H
_journal_year 2017
_chemical_formula_moiety 4(C22
_chemical_formula_sum 'C89 H80 N4 O21'
_chemical_formula_weight 1541.57
_space_group_crystal_system triclinic
_space_group_IT_number 2
_space_group_name_Hall '-P 1'
_space_group_name_H-M_alt 'P -1'
_symmetry_space_group_name_Hall '-P 1'
_symmetry_space_group_name_H-M 'P -1'
_atom_sites_solution_hydrogens geom
_atom_sites_solution_primary direct
_atom_sites_solution_secondary difmap
_audit_creation_method SHELXL-2014/7
_audit_update_record
;
2017-06-22 deposited with the CCDC.
2017-08-18 downloaded from the CCDC.
;
_cell_angle_alpha 82.066(2)
_cell_angle_beta 75.198(3)
_cell_angle_gamma 70.107(3)
_cell_formula_units_Z 1
_cell_length_a 12.3247(13)
_cell_length_b 12.4856(12)
_cell_length_c 13.5866(14)
_cell_measurement_reflns_used 9551
_cell_measurement_temperature 100(2)
_cell_measurement_theta_max 70.27
_cell_measurement_theta_min 3.37
_cell_volume 1897.7(3)
_computing_cell_refinement 'Bruker SAINT'
_computing_data_collection 'Bruker APEX2'
_computing_data_reduction 'Bruker SAINT'
_computing_molecular_graphics 'Bruker SHELXTL'
_computing_publication_material 'Bruker SHELXTL'
_computing_structure_refinement 'SHELXL-2014 (Sheldrick 2014)'
_computing_structure_solution 'SHELXS-97 (Sheldrick 2008)'
_diffrn_ambient_temperature 100(2)
_diffrn_measured_fraction_theta_full 0.951
_diffrn_measured_fraction_theta_max 0.929
_diffrn_measurement_device_type 'Bruker APEX-II CCD'
_diffrn_measurement_method '\f and \w scans'
_diffrn_radiation_type CuK\a
_diffrn_radiation_wavelength 1.54178
_diffrn_reflns_av_R_equivalents 0.0507
_diffrn_reflns_av_unetI/netI 0.0446
_diffrn_reflns_Laue_measured_fraction_full 0.951
_diffrn_reflns_Laue_measured_fraction_max 0.929
_diffrn_reflns_limit_h_max 14
_diffrn_reflns_limit_h_min -14
_diffrn_reflns_limit_k_max 15
_diffrn_reflns_limit_k_min -14
_diffrn_reflns_limit_l_max 16
_diffrn_reflns_limit_l_min -16
_diffrn_reflns_number 23992
_diffrn_reflns_point_group_measured_fraction_full 0.951
_diffrn_reflns_point_group_measured_fraction_max 0.929
_diffrn_reflns_theta_full 67.679
_diffrn_reflns_theta_max 70.493
_diffrn_reflns_theta_min 3.370
_diffrn_source 'fine-focus sealed tube'
_exptl_absorpt_coefficient_mu 0.797
_exptl_absorpt_correction_type multi-scan
_exptl_absorpt_process_details sadabs
_exptl_crystal_colour brown
_exptl_crystal_density_diffrn 1.349
_exptl_crystal_description block
_exptl_crystal_F_000 810
_exptl_crystal_size_max 0.550
_exptl_crystal_size_mid 0.440
_exptl_crystal_size_min 0.270
_exptl_transmission_factor_max 0.7534
_exptl_transmission_factor_min 0.5357
_refine_diff_density_max 0.572
_refine_diff_density_min -0.306
_refine_diff_density_rms 0.073
_refine_ls_extinction_coef 0.0042(5)
_refine_ls_extinction_expression Fc^*^=kFc[1+0.001xFc^2^\l^3^/sin(2\q)]^-1/4^
_refine_ls_extinction_method 'SHELXL-2014/7 (Sheldrick 2014'
_refine_ls_goodness_of_fit_ref 1.032
_refine_ls_hydrogen_treatment constr
_refine_ls_matrix_type full
_refine_ls_number_parameters 534
_refine_ls_number_reflns 6743
_refine_ls_number_restraints 0
_refine_ls_restrained_S_all 1.032
_refine_ls_R_factor_all 0.0582
_refine_ls_R_factor_gt 0.0566
_refine_ls_shift/su_max 0.000
_refine_ls_shift/su_mean 0.000
_refine_ls_structure_factor_coef Fsqd
_refine_ls_weighting_details 'w=1/[\s^2^(Fo^2^)+(0.1048P)^2^+1.3710P] where P=(Fo^2^+2Fc^2^)/3'
_refine_ls_weighting_scheme calc
_refine_ls_wR_factor_gt 0.1654
_refine_ls_wR_factor_ref 0.1674
_reflns_Friedel_coverage 0.000
_reflns_number_gt 6457
_reflns_number_total 6743
_reflns_threshold_expression 'I > 2\s(I)'
_cod_data_source_file c7cc04983h2.cif
_cod_data_source_block cu_xzp_r8629_0m
_cod_database_code 7120579
_shelx_shelxl_version_number 2014/7
_shelx_space_group_comment
;
The symmetry employed for this shelxl refinement is uniquely defined
by the following loop, which should always be used as a source of
symmetry information in preference to the above space-group names.
They are only intended as comments.
;
_shelx_estimated_absorpt_t_min 0.668
_shelx_estimated_absorpt_t_max 0.814

loop_
_space_group_symop_operation_xyz
'x, y, z'
'-x, -y, -z'

loop_
_atom_site_label
_atom_site_type_symbol
_atom_site_fract_x
_atom_site_fract_y
_atom_site_fract_z
_atom_site_U_iso_or_equiv
_atom_site_adp_type
_atom_site_occupancy
_atom_site_site_symmetry_order
_atom_site_calc_flag
_atom_site_refinement_flags_posn
_atom_site_refinement_flags_adp
_atom_site_refinement_flags_occupancy
_atom_site_disorder_assembly
_atom_site_disorder_group
O1 O 0.95454(11) -0.00227(11) 0.35578(9) 0.0201(3) Uani 1 1 d . . . A 4
O15 O 0.89623(13) 0.25690(12) 0.28047(10) 0.0252(3) Uani 1 1 d . . . A 4
O19 O 0.66401(13) -0.21567(12) 0.54672(10) 0.0243(3) Uani 1 1 d . . . A 4
H19 H 0.6870 -0.2501 0.5990 0.036 Uiso 1 1 calc R U . A 4
O11 O 0.76893(13) 0.03492(13) 0.68160(10) 0.0272(3) Uani 1 1 d . . . A 4
O7 O 0.56724(12) 0.18679(13) 0.43692(10) 0.0250(3) Uani 1 1 d . . . A 4
H7 H 0.4955 0.1998 0.4380 0.037 Uiso 1 1 calc R U . A 4
O6 O 0.68825(13) 0.45102(12) 0.10700(10) 0.0247(3) Uani 1 1 d . . . B 4
O2 O 0.86052(11) 0.60083(11) 0.00206(9) 0.0175(3) Uani 1 1 d . . . B 4
O8 O 0.47553(12) 0.79995(11) 0.04418(10) 0.0198(3) Uani 1 1 d . . . B 4
H8 H 0.4106 0.8470 0.0705 0.030 Uiso 1 1 calc R U . B 4
O9 O 0.72962(14) 0.72996(13) -0.27535(10) 0.0281(3) Uani 1 1 d . . . B 4
O10 O 0.71936(12) 1.02823(11) -0.11316(10) 0.0197(3) Uani 1 1 d . . . B 4
H10 H 0.7541 1.0357 -0.1743 0.030 Uiso 1 1 calc R U . B 4
N10 N 0.81271(15) 0.00485(14) 0.51139(11) 0.0204(4) Uani 1 1 d . . . A 4
N2 N 0.74916(14) 0.72244(13) -0.11159(11) 0.0173(3) Uani 1 1 d . . . B 4
C16 C 1.0729(2) -0.17964(19) 0.02065(17) 0.0320(5) Uani 1 1 d . . . A 4
H16A H 1.0865 -0.2609 0.0403 0.048 Uiso 1 1 calc R U . A 4
H16B H 1.1473 -0.1627 0.0098 0.048 Uiso 1 1 calc R U . A 4
H16C H 1.0441 -0.1611 -0.0425 0.048 Uiso 1 1 calc R U . A 4
C3 C 0.98225(19) -0.10952(17) 0.10408(14) 0.0240(4) Uani 1 1 d . . . A 4
C2 C 1.02209(18) -0.09493(16) 0.19080(14) 0.0222(4) Uani 1 1 d . . . A 4
H2 H 1.1024 -0.1289 0.1955 0.027 Uiso 1 1 calc R U . A 4
C1 C 0.94004(17) -0.03070(16) 0.26544(14) 0.0191(4) Uani 1 1 d . . . A 4
C9 C 0.83958(16) 0.06500(16) 0.41280(13) 0.0181(4) Uani 1 1 d . . . A 4
C15A C 0.84255(16) 0.17548(17) 0.44410(14) 0.0198(4) Uani 1 1 d . . . A 4
C15 C 0.86501(17) 0.26727(17) 0.38306(14) 0.0222(4) Uani 1 1 d . . . A 4
C17 C 0.9192(2) 0.35252(18) 0.21882(16) 0.0286(5) Uani 1 1 d . . . A 4
H17A H 0.8489 0.4201 0.2328 0.043 Uiso 1 1 calc R U . A 4
H17B H 0.9380 0.3367 0.1467 0.043 Uiso 1 1 calc R U . A 4
H17C H 0.9863 0.3664 0.2347 0.043 Uiso 1 1 calc R U . A 4
C19 C 0.67432(19) -0.10442(18) 0.53539(16) 0.0273(5) Uani 1 1 d . . . A 4
H19A H 0.6254 -0.0622 0.5965 0.033 Uiso 1 1 calc R U . A 4
H19B H 0.6435 -0.0628 0.4756 0.033 Uiso 1 1 calc R U . A 4
C18 C 0.80169(18) -0.10793(17) 0.52128(14) 0.0236(4) Uani 1 1 d . . . A 4
H18A H 0.8328 -0.1508 0.5805 0.028 Uiso 1 1 calc R U . A 4
H18B H 0.8503 -0.1491 0.4595 0.028 Uiso 1 1 calc R U . A 4
C11 C 0.79546(16) 0.06747(18) 0.59194(14) 0.0210(4) Uani 1 1 d . . . A 4
C11A C 0.81272(17) 0.17741(18) 0.54926(14) 0.0220(4) Uani 1 1 d . . . A 4
C4 C 0.86588(19) -0.06198(17) 0.09769(14) 0.0245(4) Uani 1 1 d . . . A 4
H4 H 0.8426 -0.0732 0.0394 0.029 Uiso 1 1 calc R U . A 4
C4A C 0.77971(18) 0.00367(16) 0.17671(14) 0.0207(4) Uani 1 1 d . . . A 4
C8A C 0.82153(17) 0.01699(16) 0.25908(13) 0.0188(4) Uani 1 1 d . . . A 4
C8 C 0.75441(17) 0.07717(16) 0.34510(13) 0.0182(4) Uani 1 1 d . . . A 4
C7 C 0.63566(17) 0.12873(16) 0.35293(13) 0.0187(4) Uani 1 1 d . . . A 4
C6 C 0.58830(17) 0.11893(16) 0.27020(14) 0.0208(4) Uani 1 1 d . . . A 4
H6 H 0.5062 0.1552 0.2734 0.025 Uiso 1 1 calc R U . A 4
C5 C 0.65692(18) 0.05898(17) 0.18590(14) 0.0224(4) Uani 1 1 d . . . A 4
H5 H 0.6211 0.0547 0.1330 0.027 Uiso 1 1 calc R U . A 4
C14 C 0.85300(19) 0.36396(18) 0.43140(16) 0.0274(4) Uani 1 1 d . . . A 4
H14 H 0.8675 0.4286 0.3918 0.033 Uiso 1 1 calc R U . A 4
C13 C 0.8198(2) 0.36577(19) 0.53770(17) 0.0299(5) Uani 1 1 d . . . A 4
H13 H 0.8104 0.4328 0.5690 0.036 Uiso 1 1 calc R U . A 4
C12 C 0.80014(19) 0.27256(19) 0.59876(16) 0.0280(5) Uani 1 1 d . . . A 4
H12 H 0.7791 0.2737 0.6710 0.034 Uiso 1 1 calc R U . A 4
C23 C 0.66191(19) 0.35541(17) 0.16690(16) 0.0271(4) Uani 1 1 d . . . B 4
H23A H 0.5815 0.3586 0.1665 0.041 Uiso 1 1 calc R U . B 4
H23B H 0.6677 0.3578 0.2371 0.041 Uiso 1 1 calc R U . B 4
H23C H 0.7186 0.2845 0.1380 0.041 Uiso 1 1 calc R U . B 4
C24 C 0.67617(17) 0.46620(16) 0.00894(14) 0.0197(4) Uani 1 1 d . . . B 4
C25 C 0.70237(16) 0.55869(15) -0.04845(14) 0.0172(4) Uani 1 1 d . . . B 4
C26 C 0.74097(16) 0.64983(15) -0.01796(13) 0.0165(4) Uani 1 1 d . . . B 4
C27 C 0.85571(17) 0.62729(15) 0.09928(13) 0.0165(4) Uani 1 1 d . . . B 4
C28 C 0.94586(17) 0.60051(15) 0.14845(14) 0.0188(4) Uani 1 1 d . . . B 4
H28 H 1.0250 0.5600 0.1167 0.023 Uiso 1 1 calc R U . B 4
C29 C 0.91510(18) 0.63665(16) 0.25065(15) 0.0220(4) Uani 1 1 d . . . B 4
C30 C 1.0133(2) 0.6064(2) 0.30651(17) 0.0310(5) Uani 1 1 d . . . B 4
H30A H 0.9812 0.6354 0.3750 0.047 Uiso 1 1 calc R U . B 4
H30B H 1.0736 0.6409 0.2691 0.047 Uiso 1 1 calc R U . B 4
H30C H 1.0490 0.5233 0.3119 0.047 Uiso 1 1 calc R U . B 4
C31 C 0.80153(18) 0.69572(17) 0.29715(14) 0.0234(4) Uani 1 1 d . . . B 4
H31 H 0.7846 0.7165 0.3654 0.028 Uiso 1 1 calc R U . B 4
C32 C 0.70848(17) 0.72626(16) 0.24391(13) 0.0193(4) Uani 1 1 d . . . B 4
C33 C 0.58734(18) 0.78857(17) 0.27563(14) 0.0229(4) Uani 1 1 d . . . B 4
H33 H 0.5575 0.8149 0.3427 0.027 Uiso 1 1 calc R U . B 4
C34 C 0.51156(17) 0.81174(16) 0.21033(14) 0.0199(4) Uani 1 1 d . . . B 4
H34 H 0.4307 0.8545 0.2338 0.024 Uiso 1 1 calc R U . B 4
C35 C 0.55029(16) 0.77375(15) 0.10888(13) 0.0165(4) Uani 1 1 d . . . B 4
C36 C 0.66629(17) 0.71019(15) 0.07792(13) 0.0162(4) Uani 1 1 d . . . B 4
C37 C 0.74158(16) 0.68924(15) 0.14482(13) 0.0167(4) Uani 1 1 d . . . B 4
C38 C 0.72421(17) 0.68376(16) -0.18895(14) 0.0196(4) Uani 1 1 d . . . B 4
C39 C 0.69171(16) 0.58011(16) -0.14913(14) 0.0190(4) Uani 1 1 d . . . B 4
C40 C 0.63875(18) 0.39641(17) -0.03779(16) 0.0238(4) Uani 1 1 d . . . B 4
H40 H 0.6203 0.3324 -0.0004 0.029 Uiso 1 1 calc R U . B 4
C41 C 0.62831(18) 0.41996(17) -0.13898(16) 0.0256(4) Uani 1 1 d . . . B 4
H41 H 0.6021 0.3717 -0.1690 0.031 Uiso 1 1 calc R U . B 4
C42 C 0.65502(18) 0.51160(17) -0.19678(15) 0.0237(4) Uani 1 1 d . . . B 4
H42 H 0.6486 0.5269 -0.2659 0.028 Uiso 1 1 calc R U . B 4
C43 C 0.78594(17) 0.82280(16) -0.12202(13) 0.0191(4) Uani 1 1 d . . . B 4
H43A H 0.8324 0.8303 -0.1923 0.023 Uiso 1 1 calc R U . B 4
H43B H 0.8378 0.8135 -0.0744 0.023 Uiso 1 1 calc R U . B 4
C44 C 0.68041(17) 0.93102(16) -0.09977(14) 0.0209(4) Uani 1 1 d . . . B 4
H44A H 0.6274 0.9399 -0.1462 0.025 Uiso 1 1 calc R U . B 4
H44B H 0.6350 0.9249 -0.0289 0.025 Uiso 1 1 calc R U . B 4
O1S O 0.5109(4) 0.5153(4) 0.4443(4) 0.0659(12) Uani 0.5 1 d . . P C -1
H1S H 0.4714 0.5823 0.4291 0.099 Uiso 0.5 1 calc R U P C -1
C1S C 0.4816(5) 0.4430(4) 0.4032(4) 0.0390(11) Uani 0.5 1 d . . P C -1
H1S1 H 0.3962 0.4712 0.4067 0.058 Uiso 0.5 1 calc R U P C -1
H1S2 H 0.5020 0.3685 0.4405 0.058 Uiso 0.5 1 calc R U P C -1
H1S3 H 0.5246 0.4352 0.3318 0.058 Uiso 0.5 1 calc R U P C -1

loop_
_atom_site_aniso_label
_atom_site_aniso_U_11
_atom_site_aniso_U_22
_atom_site_aniso_U_33
_atom_site_aniso_U_23
_atom_site_aniso_U_13
_atom_site_aniso_U_12
O1 0.0169(7) 0.0261(7) 0.0136(6) 0.0032(5) -0.0022(5) -0.0047(5)
O15 0.0337(8) 0.0251(7) 0.0154(6) 0.0076(5) -0.0041(6) -0.0119(6)
O19 0.0257(8) 0.0293(8) 0.0164(6) 0.0073(5) -0.0046(6) -0.0103(6)
O11 0.0233(8) 0.0407(9) 0.0111(6) 0.0062(6) -0.0008(6) -0.0071(6)
O7 0.0183(7) 0.0342(8) 0.0170(6) -0.0019(6) 0.0001(6) -0.0044(6)
O6 0.0343(8) 0.0206(7) 0.0178(7) 0.0098(5) -0.0074(6) -0.0099(6)
O2 0.0163(7) 0.0193(6) 0.0111(6) 0.0010(5) -0.0017(5) -0.0002(5)
O8 0.0170(7) 0.0194(7) 0.0181(6) 0.0007(5) -0.0045(5) 0.0003(5)
O9 0.0391(9) 0.0331(8) 0.0124(6) 0.0085(6) -0.0075(6) -0.0144(7)
O10 0.0224(7) 0.0178(6) 0.0142(6) 0.0041(5) -0.0008(5) -0.0049(5)
N10 0.0218(9) 0.0257(8) 0.0111(7) 0.0072(6) -0.0024(6) -0.0084(7)
N2 0.0214(8) 0.0161(7) 0.0104(7) 0.0046(6) -0.0028(6) -0.0036(6)
C16 0.0335(13) 0.0294(11) 0.0252(10) -0.0030(9) 0.0039(9) -0.0073(9)
C3 0.0292(11) 0.0200(9) 0.0176(9) 0.0033(7) 0.0017(8) -0.0080(8)
C2 0.0201(10) 0.0200(9) 0.0204(9) 0.0054(7) 0.0006(8) -0.0049(8)
C1 0.0221(10) 0.0200(9) 0.0130(8) 0.0059(7) -0.0016(7) -0.0082(7)
C9 0.0154(9) 0.0236(9) 0.0113(8) 0.0069(7) -0.0013(7) -0.0052(7)
C15A 0.0163(9) 0.0245(10) 0.0154(9) 0.0027(7) -0.0037(7) -0.0038(7)
C15 0.0203(10) 0.0264(10) 0.0176(9) 0.0039(8) -0.0049(8) -0.0059(8)
C17 0.0338(12) 0.0253(10) 0.0229(10) 0.0099(8) -0.0032(9) -0.0110(9)
C19 0.0239(11) 0.0272(10) 0.0271(10) 0.0110(8) -0.0048(9) -0.0089(8)
C18 0.0237(10) 0.0268(10) 0.0164(9) 0.0087(8) -0.0032(8) -0.0080(8)
C11 0.0129(9) 0.0323(10) 0.0129(8) 0.0040(7) -0.0020(7) -0.0037(8)
C11A 0.0168(9) 0.0298(10) 0.0159(9) 0.0027(8) -0.0044(8) -0.0039(8)
C4 0.0321(12) 0.0239(10) 0.0152(9) 0.0021(7) -0.0028(8) -0.0094(8)
C4A 0.0261(10) 0.0210(9) 0.0131(8) 0.0059(7) -0.0029(8) -0.0090(8)
C8A 0.0219(10) 0.0185(9) 0.0135(8) 0.0061(7) -0.0022(7) -0.0072(7)
C8 0.0203(10) 0.0204(9) 0.0124(8) 0.0066(7) -0.0032(7) -0.0077(7)
C7 0.0205(10) 0.0186(9) 0.0133(8) 0.0053(7) -0.0012(7) -0.0059(7)
C6 0.0201(10) 0.0217(9) 0.0181(9) 0.0081(7) -0.0055(8) -0.0061(8)
C5 0.0274(11) 0.0243(10) 0.0154(8) 0.0065(7) -0.0064(8) -0.0100(8)
C14 0.0288(11) 0.0247(10) 0.0291(11) 0.0054(8) -0.0103(9) -0.0088(8)
C13 0.0318(12) 0.0278(11) 0.0304(11) -0.0052(9) -0.0104(9) -0.0060(9)
C12 0.0282(11) 0.0354(11) 0.0193(9) -0.0025(8) -0.0069(9) -0.0072(9)
C23 0.0278(11) 0.0225(10) 0.0250(10) 0.0104(8) -0.0025(9) -0.0073(8)
C24 0.0184(10) 0.0170(9) 0.0175(9) 0.0023(7) -0.0023(8) -0.0005(7)
C25 0.0156(9) 0.0157(9) 0.0141(8) 0.0008(7) -0.0009(7) 0.0006(7)
C26 0.0160(9) 0.0153(8) 0.0124(8) 0.0046(7) -0.0020(7) -0.0007(7)
C27 0.0202(10) 0.0149(8) 0.0111(8) 0.0037(6) -0.0018(7) -0.0043(7)
C28 0.0169(9) 0.0162(9) 0.0186(9) 0.0035(7) -0.0029(8) -0.0019(7)
C29 0.0240(11) 0.0212(9) 0.0189(9) 0.0033(7) -0.0077(8) -0.0042(8)
C30 0.0286(12) 0.0345(12) 0.0281(11) -0.0019(9) -0.0131(9) -0.0025(9)
C31 0.0268(11) 0.0252(10) 0.0139(8) -0.0002(7) -0.0049(8) -0.0030(8)
C32 0.0212(10) 0.0190(9) 0.0125(8) 0.0016(7) -0.0011(8) -0.0027(7)
C33 0.0260(11) 0.0254(10) 0.0111(8) 0.0009(7) -0.0010(8) -0.0034(8)
C34 0.0169(9) 0.0189(9) 0.0162(9) 0.0015(7) 0.0003(8) 0.0002(7)
C35 0.0185(9) 0.0145(8) 0.0139(8) 0.0059(6) -0.0044(7) -0.0042(7)
C36 0.0200(10) 0.0145(8) 0.0116(8) 0.0050(6) -0.0031(7) -0.0049(7)
C37 0.0181(9) 0.0160(8) 0.0125(8) 0.0041(7) -0.0020(7) -0.0038(7)
C38 0.0186(10) 0.0213(9) 0.0131(8) 0.0017(7) -0.0012(7) -0.0017(7)
C39 0.0166(9) 0.0201(9) 0.0142(8) 0.0017(7) -0.0011(7) -0.0010(7)
C40 0.0224(10) 0.0186(9) 0.0265(10) 0.0020(8) -0.0020(8) -0.0055(8)
C41 0.0237(11) 0.0251(10) 0.0273(10) -0.0063(8) -0.0034(9) -0.0065(8)
C42 0.0214(10) 0.0273(10) 0.0180(9) -0.0036(8) -0.0020(8) -0.0033(8)
C43 0.0204(10) 0.0187(9) 0.0141(8) 0.0042(7) -0.0012(7) -0.0049(7)
C44 0.0210(10) 0.0168(9) 0.0189(9) 0.0048(7) 0.0001(8) -0.0039(8)
O1S 0.043(2) 0.063(3) 0.087(3) 0.010(3) -0.031(2) -0.004(2)
C1S 0.053(3) 0.031(2) 0.029(2) -0.0013(18) -0.012(2) -0.006(2)

loop_
_atom_type_symbol
_atom_type_description
_atom_type_scat_dispersion_real
_atom_type_scat_dispersion_imag
_atom_type_scat_source
C C 0.0181 0.0091 'International Tables Vol C Tables 4.2.6.8 and 6.1.1.4'
H H 0.0000 0.0000 'International Tables Vol C Tables 4.2.6.8 and 6.1.1.4'
N N 0.0311 0.0180 'International Tables Vol C Tables 4.2.6.8 and 6.1.1.4'
O O 0.0492 0.0322 'International Tables Vol C Tables 4.2.6.8 and 6.1.1.4'

loop_
_geom_angle_atom_site_label_1
_geom_angle_atom_site_label_2
_geom_angle_atom_site_label_3
_geom_angle
C1 O1 C9 108.61(14)
C15 O15 C17 116.54(16)
C19 O19 H19 109.5
C7 O7 H7 109.5
C24 O6 C23 117.62(16)
C27 O2 C26 108.33(13)
C35 O8 H8 109.5
C44 O10 H10 109.5
C11 N10 C18 124.05(15)
C11 N10 C9 113.10(16)
C18 N10 C9 122.82(16)
C38 N2 C43 123.48(15)
C38 N2 C26 113.31(15)
C43 N2 C26 123.14(15)
C3 C16 H16A 109.5
C3 C16 H16B 109.5
H16A C16 H16B 109.5
C3 C16 H16C 109.5
H16A C16 H16C 109.5
H16B C16 H16C 109.5
C4 C3 C2 121.56(18)
C4 C3 C16 120.97(19)
C2 C3 C16 117.47(19)
C1 C2 C3 117.20(18)
C1 C2 H2 121.4
C3 C2 H2 121.4
C2 C1 O1 129.01(18)
C2 C1 C8A 121.13(18)
O1 C1 C8A 109.85(16)
O1 C9 N10 108.31(14)
O1 C9 C15A 112.17(14)
N10 C9 C15A 101.90(15)
O1 C9 C8 104.73(14)
N10 C9 C8 114.04(15)
C15A C9 C8 115.72(15)
C11A C15A C15 121.44(19)
C11A C15A C9 109.60(16)
C15 C15A C9 128.89(17)
O15 C15 C15A 117.41(18)
O15 C15 C14 124.97(18)
C15A C15 C14 117.61(18)
O15 C17 H17A 109.5
O15 C17 H17B 109.5
H17A C17 H17B 109.5
O15 C17 H17C 109.5
H17A C17 H17C 109.5
H17B C17 H17C 109.5
O19 C19 C18 111.89(17)
O19 C19 H19A 109.2
C18 C19 H19A 109.2
O19 C19 H19B 109.2
C18 C19 H19B 109.2
H19A C19 H19B 107.9
N10 C18 C19 112.25(17)
N10 C18 H18A 109.2
C19 C18 H18A 109.2
N10 C18 H18B 109.2
C19 C18 H18B 109.2
H18A C18 H18B 107.9
O11 C11 N10 124.17(19)
O11 C11 C11A 128.88(19)
N10 C11 C11A 106.93(15)
C15A C11A C12 121.84(19)
C15A C11A C11 108.34(17)
C12 C11A C11 129.80(18)
C3 C4 C4A 121.16(18)
C3 C4 H4 119.4
C4A C4 H4 119.4
C8A C4A C5 113.79(17)
C8A C4A C4 115.78(18)
C5 C4A C4 130.43(18)
C8 C8A C4A 126.31(18)
C8 C8A C1 110.53(17)
C4A C8A C1 123.16(18)
C7 C8 C8A 118.87(17)
C7 C8 C9 134.85(17)
C8A C8 C9 106.25(16)
O7 C7 C8 120.27(17)
O7 C7 C6 122.54(17)
C8 C7 C6 117.19(17)
C5 C6 C7 122.66(18)
C5 C6 H6 118.7
C7 C6 H6 118.7
C6 C5 C4A 121.16(18)
C6 C5 H5 119.4
C4A C5 H5 119.4
C13 C14 C15 120.28(19)
C13 C14 H14 119.9
C15 C14 H14 119.9
C12 C13 C14 121.9(2)
C12 C13 H13 119.0
C14 C13 H13 119.0
C13 C12 C11A 116.85(19)
C13 C12 H12 121.6
C11A C12 H12 121.6
O6 C23 H23A 109.5
O6 C23 H23B 109.5
H23A C23 H23B 109.5
O6 C23 H23C 109.5
H23A C23 H23C 109.5
H23B C23 H23C 109.5
O6 C24 C25 117.13(17)
O6 C24 C40 125.01(17)
C25 C24 C40 117.86(17)
C24 C25 C39 120.51(18)
C24 C25 C26 129.66(16)
C39 C25 C26 109.81(16)
N2 C26 O2 107.59(14)
N2 C26 C25 101.66(14)
O2 C26 C25 110.66(14)
N2 C26 C36 115.76(14)
O2 C26 C36 104.24(13)
C25 C26 C36 116.77(15)
C28 C27 C37 121.28(17)
C28 C27 O2 128.31(17)
C37 C27 O2 110.40(16)
C27 C28 C29 116.59(17)
C27 C28 H28 121.7
C29 C28 H28 121.7
C31 C29 C28 122.37(18)
C31 C29 C30 120.35(18)
C28 C29 C30 117.27(18)
C29 C30 H30A 109.5
C29 C30 H30B 109.5
H30A C30 H30B 109.5
C29 C30 H30C 109.5
H30A C30 H30C 109.5
H30B C30 H30C 109.5
C29 C31 C32 120.56(17)
C29 C31 H31 119.7
C32 C31 H31 119.7
C37 C32 C33 114.53(17)
C37 C32 C31 115.46(18)
C33 C32 C31 130.01(18)
C34 C33 C32 120.83(17)
C34 C33 H33 119.6
C32 C33 H33 119.6
C33 C34 C35 122.49(18)
C33 C34 H34 118.8
C35 C34 H34 118.8
O8 C35 C36 120.48(16)
O8 C35 C34 121.96(16)
C36 C35 C34 117.56(16)
C35 C36 C37 118.88(17)
C35 C36 C26 134.80(16)
C37 C36 C26 106.31(15)
C27 C37 C32 123.68(17)
C27 C37 C36 110.65(16)
C32 C37 C36 125.67(18)
O9 C38 N2 123.96(18)
O9 C38 C39 128.66(18)
N2 C38 C39 107.38(15)
C42 C39 C25 122.40(18)
C42 C39 C38 129.80(17)
C25 C39 C38 107.79(16)
C41 C40 C24 120.55(18)
C41 C40 H40 119.7
C24 C40 H40 119.7
C42 C41 C40 121.86(19)
C42 C41 H41 119.1
C40 C41 H41 119.1
C41 C42 C39 116.81(18)
C41 C42 H42 121.6
C39 C42 H42 121.6
N2 C43 C44 111.85(15)
N2 C43 H43A 109.2
C44 C43 H43A 109.2
N2 C43 H43B 109.2
C44 C43 H43B 109.2
H43A C43 H43B 107.9
O10 C44 C43 110.45(15)
O10 C44 H44A 109.6
C43 C44 H44A 109.6
O10 C44 H44B 109.6
C43 C44 H44B 109.6
H44A C44 H44B 108.1
C1S O1S H1S 109.5
O1S C1S H1S1 109.5
O1S C1S H1S2 109.5
H1S1 C1S H1S2 109.5
O1S C1S H1S3 109.5
H1S1 C1S H1S3 109.5
H1S2 C1S H1S3 109.5

loop_
_geom_bond_atom_site_label_1
_geom_bond_atom_site_label_2
_geom_bond_distance
O1 C1 1.393(2)
O1 C9 1.457(2)
O15 C15 1.360(2)
O15 C17 1.428(2)
O19 C19 1.421(2)
O19 H19 0.8400
O11 C11 1.227(2)
O7 C7 1.364(2)
O7 H7 0.8400
O6 C24 1.358(2)
O6 C23 1.433(2)
O2 C27 1.387(2)
O2 C26 1.471(2)
O8 C35 1.363(2)
O8 H8 0.8400
O9 C38 1.231(2)
O10 C44 1.424(2)
O10 H10 0.8400
N10 C11 1.363(3)
N10 C18 1.445(3)
N10 C9 1.460(2)
N2 C38 1.356(2)
N2 C43 1.449(2)
N2 C26 1.459(2)
C16 C3 1.504(3)
C16 H16A 0.9800
C16 H16B 0.9800
C16 H16C 0.9800
C3 C4 1.374(3)
C3 C2 1.442(3)
C2 C1 1.357(3)
C2 H2 0.9500
C1 C8A 1.398(3)
C9 C15A 1.513(3)
C9 C8 1.522(2)
C15A C11A 1.383(3)
C15A C15 1.383(3)
C15 C14 1.399(3)
C17 H17A 0.9800
C17 H17B 0.9800
C17 H17C 0.9800
C19 C18 1.518(3)
C19 H19A 0.9900
C19 H19B 0.9900
C18 H18A 0.9900
C18 H18B 0.9900
C11 C11A 1.477(3)
C11A C12 1.389(3)
C4 C4A 1.421(3)
C4 H4 0.9500
C4A C8A 1.397(3)
C4A C5 1.414(3)
C8A C8 1.393(3)
C8 C7 1.366(3)
C7 C6 1.429(3)
C6 C5 1.378(3)
C6 H6 0.9500
C5 H5 0.9500
C14 C13 1.398(3)
C14 H14 0.9500
C13 C12 1.387(3)
C13 H13 0.9500
C12 H12 0.9500
C23 H23A 0.9800
C23 H23B 0.9800
C23 H23C 0.9800
C24 C25 1.387(3)
C24 C40 1.397(3)
C25 C39 1.388(2)
C25 C26 1.514(3)
C26 C36 1.516(2)
C27 C28 1.363(3)
C27 C37 1.381(3)
C28 C29 1.436(3)
C28 H28 0.9500
C29 C31 1.370(3)
C29 C30 1.504(3)
C30 H30A 0.9800
C30 H30B 0.9800
C30 H30C 0.9800
C31 C32 1.426(3)
C31 H31 0.9500
C32 C37 1.398(2)
C32 C33 1.412(3)
C33 C34 1.383(3)
C33 H33 0.9500
C34 C35 1.429(3)
C34 H34 0.9500
C35 C36 1.365(3)
C36 C37 1.398(3)
C38 C39 1.475(3)
C39 C42 1.386(3)
C40 C41 1.395(3)
C40 H40 0.9500
C41 C42 1.382(3)
C41 H41 0.9500
C42 H42 0.9500
C43 C44 1.525(3)
C43 H43A 0.9900
C43 H43B 0.9900
C44 H44A 0.9900
C44 H44B 0.9900
O1S C1S 1.312(7)
O1S H1S 0.8400
C1S H1S1 0.9800
C1S H1S2 0.9800
C1S H1S3 0.9800

loop_
_geom_hbond_atom_site_label_D
_geom_hbond_atom_site_label_H
_geom_hbond_atom_site_label_A
_geom_hbond_distance_DH
_geom_hbond_distance_HA
_geom_hbond_distance_DA
_geom_hbond_angle_DHA
_geom_hbond_site_symmetry_A
C40 H40 O8 0.95 2.54 3.236(2) 130.6 2_665
C34 H34 O11 0.95 2.44 3.384(2) 171.3 2_666
C28 H28 O2 0.95 2.54 3.323(2) 140.2 2_765
C18 H18A O9 0.99 2.62 3.308(2) 126.4 1_546
O10 H10 O11 0.84 1.92 2.6936(19) 152.5 1_564
O8 H8 O10 0.84 1.85 2.6736(19) 168.6 2_675
O7 H7 O19 0.84 1.87 2.702(2) 173.2 2_656
O19 H19 O9 0.84 1.87 2.6703(19) 158.3 1_546
C40 H40 O8 0.95 2.54 3.236(2) 130.6 2_665
C34 H34 O11 0.95 2.44 3.384(2) 171.3 2_666
C28 H28 O2 0.95 2.54 3.323(2) 140.2 2_765
C18 H18A O9 0.99 2.62 3.308(2) 126.4 1_546
O10 H10 O11 0.84 1.92 2.6936(19) 152.5 1_564
O8 H8 O10 0.84 1.85 2.6736(19) 168.6 2_675
O7 H7 O19 0.84 1.87 2.702(2) 173.2 2_656
O19 H19 O9 0.84 1.87 2.6703(19) 158.3 1_546
C40 H40 O8 0.95 2.54 3.236(2) 130.6 2_665
C34 H34 O11 0.95 2.44 3.384(2) 171.3 2_666
C28 H28 O2 0.95 2.54 3.323(2) 140.2 2_765
C18 H18A O9 0.99 2.62 3.308(2) 126.4 1_546
O10 H10 O11 0.84 1.92 2.6936(19) 152.5 1_564
O8 H8 O10 0.84 1.85 2.6736(19) 168.6 2_675
O7 H7 O19 0.84 1.87 2.702(2) 173.2 2_656
O19 H19 O9 0.84 1.87 2.6703(19) 158.3 1_546
C40 H40 O8 0.95 2.54 3.236(2) 130.6 2_665
C34 H34 O11 0.95 2.44 3.384(2) 171.3 2_666
C28 H28 O2 0.95 2.54 3.323(2) 140.2 2_765
C18 H18A O9 0.99 2.62 3.308(2) 126.4 1_546
O10 H10 O11 0.84 1.92 2.6936(19) 152.5 1_564
O8 H8 O10 0.84 1.85 2.6736(19) 168.6 2_675
O7 H7 O19 0.84 1.87 2.702(2) 173.2 2_656
O19 H19 O9 0.84 1.87 2.6703(19) 158.3 1_546
C40 H40 O8 0.95 2.54 3.236(2) 130.6 2_665
C34 H34 O11 0.95 2.44 3.384(2) 171.3 2_666
C28 H28 O2 0.95 2.54 3.323(2) 140.2 2_765
C18 H18A O9 0.99 2.62 3.308(2) 126.4 1_546
O10 H10 O11 0.84 1.92 2.6936(19) 152.5 1_564
O8 H8 O10 0.84 1.85 2.6736(19) 168.6 2_675
O7 H7 O19 0.84 1.87 2.702(2) 173.2 2_656
O19 H19 O9 0.84 1.87 2.6703(19) 158.3 1_546
O19 H19 O9 0.84 1.87 2.6703(19) 158.3 1_546
O7 H7 O19 0.84 1.87 2.702(2) 173.2 2_656
O8 H8 O10 0.84 1.85 2.6736(19) 168.6 2_675
O10 H10 O11 0.84 1.92 2.6936(19) 152.5 1_564
C18 H18A O9 0.99 2.62 3.308(2) 126.4 1_546
C28 H28 O2 0.95 2.54 3.323(2) 140.2 2_765
C34 H34 O11 0.95 2.44 3.384(2) 171.3 2_666
C40 H40 O8 0.95 2.54 3.236(2) 130.6 2_665
O19 H19 O9 0.84 1.87 2.6703(19) 158.3 1_546
O7 H7 O19 0.84 1.87 2.702(2) 173.2 2_656
O8 H8 O10 0.84 1.85 2.6736(19) 168.6 2_675
O10 H10 O11 0.84 1.92 2.6936(19) 152.5 1_564
C18 H18A O9 0.99 2.62 3.308(2) 126.4 1_546
C28 H28 O2 0.95 2.54 3.323(2) 140.2 2_765
C34 H34 O11 0.95 2.44 3.384(2) 171.3 2_666
C40 H40 O8 0.95 2.54 3.236(2) 130.6 2_665
O19 H19 O9 0.84 1.87 2.6703(19) 158.3 1_546
O7 H7 O19 0.84 1.87 2.702(2) 173.2 2_656
O8 H8 O10 0.84 1.85 2.6736(19) 168.6 2_675
O10 H10 O11 0.84 1.92 2.6936(19) 152.5 1_564
C18 H18A O9 0.99 2.62 3.308(2) 126.4 1_546
C28 H28 O2 0.95 2.54 3.323(2) 140.2 2_765
C34 H34 O11 0.95 2.44 3.384(2) 171.3 2_666
C40 H40 O8 0.95 2.54 3.236(2) 130.6 2_665

loop_
_geom_torsion_atom_site_label_1
_geom_torsion_atom_site_label_2
_geom_torsion_atom_site_label_3
_geom_torsion_atom_site_label_4
_geom_torsion
C4 C3 C2 C1 -1.0(3)
C16 C3 C2 C1 179.43(17)
C3 C2 C1 O1 -179.28(17)
C3 C2 C1 C8A 1.4(3)
C9 O1 C1 C2 -177.97(18)
C9 O1 C1 C8A 1.44(19)
C1 O1 C9 N10 120.35(15)
C1 O1 C9 C15A -127.97(15)
C1 O1 C9 C8 -1.70(17)
C11 N10 C9 O1 121.10(17)
C18 N10 C9 O1 -61.0(2)
C11 N10 C9 C15A 2.7(2)
C18 N10 C9 C15A -179.39(16)
C11 N10 C9 C8 -122.75(18)
C18 N10 C9 C8 55.2(2)
O1 C9 C15A C11A -119.10(16)
N10 C9 C15A C11A -3.5(2)
C8 C9 C15A C11A 120.83(17)
O1 C9 C15A C15 63.8(2)
N10 C9 C15A C15 179.41(19)
C8 C9 C15A C15 -56.3(3)
C17 O15 C15 C15A -179.94(17)
C17 O15 C15 C14 0.6(3)
C11A C15A C15 O15 178.61(17)
C9 C15A C15 O15 -4.6(3)
C11A C15A C15 C14 -1.9(3)
C9 C15A C15 C14 174.92(19)
C11 N10 C18 C19 83.7(2)
C9 N10 C18 C19 -94.0(2)
O19 C19 C18 N10 -179.04(15)
C18 N10 C11 O11 0.2(3)
C9 N10 C11 O11 178.05(17)
C18 N10 C11 C11A -178.87(17)
C9 N10 C11 C11A -1.0(2)
C15 C15A C11A C12 2.1(3)
C9 C15A C11A C12 -175.29(18)
C15 C15A C11A C11 -179.55(17)
C9 C15A C11A C11 3.1(2)
O11 C11 C11A C15A 179.66(19)
N10 C11 C11A C15A -1.4(2)
O11 C11 C11A C12 -2.1(3)
N10 C11 C11A C12 176.8(2)
C2 C3 C4 C4A -0.1(3)
C16 C3 C4 C4A 179.54(18)
C3 C4 C4A C8A 0.7(3)
C3 C4 C4A C5 -179.62(19)
C5 C4A C8A C8 0.3(3)
C4 C4A C8A C8 -179.93(17)
C5 C4A C8A C1 179.98(16)
C4 C4A C8A C1 -0.2(3)
C2 C1 C8A C8 178.93(16)
O1 C1 C8A C8 -0.5(2)
C2 C1 C8A C4A -0.8(3)
O1 C1 C8A C4A 179.73(16)
C4A C8A C8 C7 0.5(3)
C1 C8A C8 C7 -179.21(16)
C4A C8A C8 C9 179.17(17)
C1 C8A C8 C9 -0.5(2)
O1 C9 C8 C7 179.71(19)
N10 C9 C8 C7 61.5(3)
C15A C9 C8 C7 -56.3(3)
O1 C9 C8 C8A 1.36(18)
N10 C9 C8 C8A -116.86(17)
C15A C9 C8 C8A 125.39(17)
C8A C8 C7 O7 179.00(16)
C9 C8 C7 O7 0.8(3)
C8A C8 C7 C6 -1.1(3)
C9 C8 C7 C6 -179.34(18)
O7 C7 C6 C5 -179.08(16)
C8 C7 C6 C5 1.1(3)
C7 C6 C5 C4A -0.3(3)
C8A C4A C5 C6 -0.4(3)
C4 C4A C5 C6 179.87(19)
O15 C15 C14 C13 179.67(19)
C15A C15 C14 C13 0.2(3)
C15 C14 C13 C12 1.4(3)
C14 C13 C12 C11A -1.2(3)
C15A C11A C12 C13 -0.5(3)
C11 C11A C12 C13 -178.46(19)
C23 O6 C24 C25 -179.73(16)
C23 O6 C24 C40 0.7(3)
O6 C24 C25 C39 -179.75(17)
C40 C24 C25 C39 -0.2(3)
O6 C24 C25 C26 -1.5(3)
C40 C24 C25 C26 178.06(18)
C38 N2 C26 O2 114.69(16)
C43 N2 C26 O2 -62.5(2)
C38 N2 C26 C25 -1.6(2)
C43 N2 C26 C25 -178.80(15)
C38 N2 C26 C36 -129.24(17)
C43 N2 C26 C36 53.6(2)
C27 O2 C26 N2 124.63(14)
C27 O2 C26 C25 -125.12(15)
C27 O2 C26 C36 1.20(17)
C24 C25 C26 N2 -178.01(18)
C39 C25 C26 N2 0.37(19)
C24 C25 C26 O2 67.9(2)
C39 C25 C26 O2 -113.68(16)
C24 C25 C26 C36 -51.1(3)
C39 C25 C26 C36 127.33(17)
C26 O2 C27 C28 -178.98(17)
C26 O2 C27 C37 0.49(18)
C37 C27 C28 C29 2.0(3)
O2 C27 C28 C29 -178.55(16)
C27 C28 C29 C31 -0.4(3)
C27 C28 C29 C30 179.21(17)
C28 C29 C31 C32 -1.4(3)
C30 C29 C31 C32 178.93(18)
C29 C31 C32 C37 1.6(3)
C29 C31 C32 C33 -178.27(19)
C37 C32 C33 C34 -1.7(3)
C31 C32 C33 C34 178.21(19)
C32 C33 C34 C35 0.6(3)
C33 C34 C35 O8 -178.05(17)
C33 C34 C35 C36 1.5(3)
O8 C35 C36 C37 177.21(15)
C34 C35 C36 C37 -2.3(2)
O8 C35 C36 C26 -3.8(3)
C34 C35 C36 C26 176.62(18)
N2 C26 C36 C35 60.6(3)
O2 C26 C36 C35 178.53(18)
C25 C26 C36 C35 -59.1(3)
N2 C26 C36 C37 -120.38(16)
O2 C26 C36 C37 -2.43(17)
C25 C26 C36 C37 119.96(16)
C28 C27 C37 C32 -1.9(3)
O2 C27 C37 C32 178.62(16)
C28 C27 C37 C36 177.33(16)
O2 C27 C37 C36 -2.2(2)
C33 C32 C37 C27 179.88(17)
C31 C32 C37 C27 0.0(3)
C33 C32 C37 C36 0.8(3)
C31 C32 C37 C36 -179.11(17)
C35 C36 C37 C27 -177.92(15)
C26 C36 C37 C27 2.86(19)
C35 C36 C37 C32 1.3(3)
C26 C36 C37 C32 -177.96(16)
C43 N2 C38 O9 -0.4(3)
C26 N2 C38 O9 -177.54(18)
C43 N2 C38 C39 179.37(16)
C26 N2 C38 C39 2.2(2)
C24 C25 C39 C42 0.0(3)
C26 C25 C39 C42 -178.55(17)
C24 C25 C39 C38 179.41(16)
C26 C25 C39 C38 0.9(2)
O9 C38 C39 C42 -2.8(3)
N2 C38 C39 C42 177.49(19)
O9 C38 C39 C25 177.9(2)
N2 C38 C39 C25 -1.9(2)
O6 C24 C40 C41 179.47(19)
C25 C24 C40 C41 -0.1(3)
C24 C40 C41 C42 0.5(3)
C40 C41 C42 C39 -0.6(3)
C25 C39 C42 C41 0.4(3)
C38 C39 C42 C41 -178.87(19)
C38 N2 C43 C44 88.7(2)
C26 N2 C43 C44 -94.4(2)
N2 C43 C44 O10 -178.54(14)
